data_8106047
loop_
_publ_author_name
'Lv, Meng Lan'

_publ_section_title
;
 Crystal structure of
 1-benzyl-3-((4-bromophenyl)amino)-4-(4-methoxyphenyl)-1H-pyrrole-2,5-dione,
 C24H19BrN2O3
;
_journal_issue 1
_journal_name_full 'Zeitschrift f\"ur Kristallographie - New Crystal Structures'
_journal_page_first 71
_journal_page_last 72
_journal_paper_doi 10.1515/ncrs-2017-0156
_journal_volume 233
_journal_year 2018
_chemical_formula_moiety 'C24 H19 Br N2 O3'
_chemical_formula_sum 'C24 H19 Br N2 O3'
_chemical_formula_weight 463.32
_space_group_crystal_system triclinic
_space_group_IT_number 2
_space_group_name_Hall '-P 1'
_space_group_name_H-M_alt 'P -1'
_atom_sites_solution_hydrogens geom
_atom_sites_solution_primary direct
_cell_angle_alpha 74.611(5)
_cell_angle_beta 76.063(4)
_cell_angle_gamma 64.264(5)
_cell_formula_units_Z 2
_cell_length_a 9.1003(5)
_cell_length_b 9.9785(6)
_cell_length_c 12.9831(6)
_cell_measurement_reflns_used 4917
_cell_measurement_temperature 294.39(10)
_cell_measurement_theta_max 72.5900
_cell_measurement_theta_min 4.9770
_cell_volume 1013.17(11)
_computing_cell_refinement
;
CrysAlisPro, Agilent Technologies,
Version 1.171.37.35 (release 13-08-2014 CrysAlis171 .NET)
(compiled Aug 13 2014,18:06:01)
;
_computing_data_collection
;
CrysAlisPro, Agilent Technologies,
Version 1.171.37.35 (release 13-08-2014 CrysAlis171 .NET)
(compiled Aug 13 2014,18:06:01)
;
_computing_data_reduction
;
CrysAlisPro, Agilent Technologies,
Version 1.171.37.35 (release 13-08-2014 CrysAlis171 .NET)
(compiled Aug 13 2014,18:06:01)
;
_computing_molecular_graphics 'Olex2 (Dolomanov et al., 2009)'
_computing_publication_material 'Olex2 (Dolomanov et al., 2009)'
_computing_structure_refinement 'ShelXL (Sheldrick, 2015)'
_computing_structure_solution 'ShelXT (Sheldrick, 2015)'
_diffrn_ambient_environment air
_diffrn_ambient_temperature 294.39(10)
_diffrn_detector 'CCD plate'
_diffrn_detector_area_resol_mean 15.9595
_diffrn_detector_type EosS2
_diffrn_measured_fraction_theta_full 0.999
_diffrn_measured_fraction_theta_max 0.999
_diffrn_measurement_details
;
#__ type_ start__ end____ width___ exp.time_
  1 omega    7.00  108.00   1.0000    1.0000
omega____ theta____ kappa____ phi______ frames
    -       36.2921   19.0000  150.0000 101

#__ type_ start__ end____ width___ exp.time_
  2 omega    1.00   75.00   1.0000    1.0000
omega____ theta____ kappa____ phi______ frames
    -       36.2921  -99.0000  -30.0000 74

#__ type_ start__ end____ width___ exp.time_
  3 omega  -31.00   63.00   1.0000    1.0000
omega____ theta____ kappa____ phi______ frames
    -       36.2921  -77.0000  -90.0000 94

#__ type_ start__ end____ width___ exp.time_
  4 omega  -31.00   63.00   1.0000    1.0000
omega____ theta____ kappa____ phi______ frames
    -       36.2921  -77.0000   30.0000 94

#__ type_ start__ end____ width___ exp.time_
  5 omega   10.00  104.00   1.0000    1.0000
omega____ theta____ kappa____ phi______ frames
    -       36.2921   77.0000  150.0000 94

#__ type_ start__ end____ width___ exp.time_
  6 omega   23.00   90.00   1.0000    1.0000
omega____ theta____ kappa____ phi______ frames
    -       36.2921 -125.0000    0.0000 67

#__ type_ start__ end____ width___ exp.time_
  7 omega   10.00  104.00   1.0000    1.0000
omega____ theta____ kappa____ phi______ frames
    -       36.2921   77.0000 -150.0000 94

#__ type_ start__ end____ width___ exp.time_
  8 omega   39.00  109.00   1.0000    1.0000
omega____ theta____ kappa____ phi______ frames
    -      108.0000  -94.0000 -150.0000 70

#__ type_ start__ end____ width___ exp.time_
  9 omega   37.00  146.00   1.0000    1.0000
omega____ theta____ kappa____ phi______ frames
    -      108.0000  -15.0000  -90.0000 109

#__ type_ start__ end____ width___ exp.time_
 10 omega   40.00   98.00   1.0000    1.0000
omega____ theta____ kappa____ phi______ frames
    -      108.0000  -45.0000  -90.0000 58

#__ type_ start__ end____ width___ exp.time_
 11 omega   39.00  109.00   1.0000    1.0000
omega____ theta____ kappa____ phi______ frames
    -      108.0000  -94.0000   90.0000 70

#__ type_ start__ end____ width___ exp.time_
 12 omega   41.00  126.00   1.0000    1.0000
omega____ theta____ kappa____ phi______ frames
    -      108.0000  -61.0000  120.0000 85

#__ type_ start__ end____ width___ exp.time_
 13 omega   38.00   91.00   1.0000    1.0000
omega____ theta____ kappa____ phi______ frames
    -      108.0000  -30.0000   90.0000 53

#__ type_ start__ end____ width___ exp.time_
 14 omega   40.00   98.00   1.0000    1.0000
omega____ theta____ kappa____ phi______ frames
    -      108.0000  -45.0000 -150.0000 58

#__ type_ start__ end____ width___ exp.time_
 15 omega   38.00  116.00   1.0000    1.0000
omega____ theta____ kappa____ phi______ frames
    -      108.0000 -111.0000  -30.0000 78

#__ type_ start__ end____ width___ exp.time_
 16 omega   38.00   91.00   1.0000    1.0000
omega____ theta____ kappa____ phi______ frames
    -      108.0000  -30.0000   60.0000 53

#__ type_ start__ end____ width___ exp.time_
 17 omega   70.00  178.00   1.0000    1.0000
omega____ theta____ kappa____ phi______ frames
    -      108.0000   15.0000 -120.0000 108

#__ type_ start__ end____ width___ exp.time_
 18 omega   39.00  109.00   1.0000    1.0000
omega____ theta____ kappa____ phi______ frames
    -      108.0000  -94.0000    0.0000 70

#__ type_ start__ end____ width___ exp.time_
 19 omega   38.00   91.00   1.0000    1.0000
omega____ theta____ kappa____ phi______ frames
    -      108.0000  -30.0000 -150.0000 53

#__ type_ start__ end____ width___ exp.time_
 20 omega   40.00   98.00   1.0000    1.0000
omega____ theta____ kappa____ phi______ frames
    -      108.0000  -45.0000   30.0000 58

#__ type_ start__ end____ width___ exp.time_
 21 omega   39.00  109.00   1.0000    1.0000
omega____ theta____ kappa____ phi______ frames
    -      108.0000  -94.0000 -180.0000 70

#__ type_ start__ end____ width___ exp.time_
 22 omega   40.00   98.00   1.0000    1.0000
omega____ theta____ kappa____ phi______ frames
    -      108.0000  -45.0000  -30.0000 58

#__ type_ start__ end____ width___ exp.time_
 23 omega   38.00   91.00   1.0000    1.0000
omega____ theta____ kappa____ phi______ frames
    -      108.0000  -30.0000 -180.0000 53

#__ type_ start__ end____ width___ exp.time_
 24 omega   87.00  178.00   1.0000    1.0000
omega____ theta____ kappa____ phi______ frames
    -      108.0000   30.0000  120.0000 91

#__ type_ start__ end____ width___ exp.time_
 25 omega   17.00  105.00   1.0000    1.0000
omega____ theta____ kappa____ phi______ frames
    -       36.2921   38.0000    0.0000 88

#__ type_ start__ end____ width___ exp.time_
 26 omega   20.00  104.00   1.0000    1.0000
omega____ theta____ kappa____ phi______ frames
    -       36.2921   57.0000   30.0000 84

#__ type_ start__ end____ width___ exp.time_
 27 omega    1.00   75.00   1.0000    1.0000
omega____ theta____ kappa____ phi______ frames
    -       36.2921  -99.0000 -180.0000 74

#__ type_ start__ end____ width___ exp.time_
 28 omega    2.00   32.00   1.0000    1.0000
omega____ theta____ kappa____ phi______ frames
    -       36.2921   90.0000 -100.7241 30

#__ type_ start__ end____ width___ exp.time_
 29 omega   10.00  104.00   1.0000    1.0000
omega____ theta____ kappa____ phi______ frames
    -       36.2921   77.0000   60.0000 94

#__ type_ start__ end____ width___ exp.time_
 30 omega   10.00  104.00   1.0000    1.0000
omega____ theta____ kappa____ phi______ frames
    -       36.2921   77.0000  -60.0000 94

#__ type_ start__ end____ width___ exp.time_
 31 omega  -33.00   55.00   1.0000    1.0000
omega____ theta____ kappa____ phi______ frames
    -       36.2921  -38.0000   60.0000 88

#__ type_ start__ end____ width___ exp.time_
 32 omega   70.00  127.00   1.0000    1.0000
omega____ theta____ kappa____ phi______ frames
    -      108.0000   15.0000   30.0000 57
;
_diffrn_measurement_device 'four-circle diffractometer'
_diffrn_measurement_device_type 'New Gemini, Dual, Cu at zero, EosS2'
_diffrn_measurement_method '\w scans'
_diffrn_orient_matrix_UB_11 0.1448604000
_diffrn_orient_matrix_UB_12 -0.1134677000
_diffrn_orient_matrix_UB_13 0.0607889000
_diffrn_orient_matrix_UB_21 0.0963008000
_diffrn_orient_matrix_UB_22 -0.0591753000
_diffrn_orient_matrix_UB_23 -0.1048802000
_diffrn_orient_matrix_UB_31 0.0762480000
_diffrn_orient_matrix_UB_32 0.1184319000
_diffrn_orient_matrix_UB_33 -0.0278391000
_diffrn_radiation_monochromator graphite
_diffrn_radiation_probe x-ray
_diffrn_radiation_type CuK\a
_diffrn_radiation_wavelength 1.54184
_diffrn_reflns_av_R_equivalents 0.0329
_diffrn_reflns_av_unetI/netI 0.0286
_diffrn_reflns_Laue_measured_fraction_full 0.999
_diffrn_reflns_Laue_measured_fraction_max 0.999
_diffrn_reflns_limit_h_max 10
_diffrn_reflns_limit_h_min -9
_diffrn_reflns_limit_k_max 11
_diffrn_reflns_limit_k_min -8
_diffrn_reflns_limit_l_max 15
_diffrn_reflns_limit_l_min -15
_diffrn_reflns_number 10717
_diffrn_reflns_point_group_measured_fraction_full 0.999
_diffrn_reflns_point_group_measured_fraction_max 0.999
_diffrn_reflns_theta_full 67.042
_diffrn_reflns_theta_max 67.042
_diffrn_reflns_theta_min 5.006
_diffrn_source 'Enhance (Cu) X-ray Source'
_exptl_absorpt_coefficient_mu 3.006
_exptl_absorpt_correction_T_max 1.00000
_exptl_absorpt_correction_T_min 0.62146
_exptl_absorpt_correction_type multi-scan
_exptl_absorpt_process_details
;
CrysAlisPro, Agilent Technologies,
Version 1.171.37.35 (release 13-08-2014 CrysAlis171 .NET)
(compiled Aug 13 2014,18:06:01)
Empirical absorption correction using spherical harmonics,
 implemented in SCALE3 ABSPACK scaling algorithm.
;
_exptl_crystal_colour 'clear yellowish yellow'
_exptl_crystal_colour_lustre clear
_exptl_crystal_colour_modifier yellowish
_exptl_crystal_colour_primary yellow
_exptl_crystal_density_diffrn 1.519
_exptl_crystal_description
;
;
_exptl_crystal_F_000 472
_exptl_crystal_size_max 0.7
_exptl_crystal_size_mid 0.6
_exptl_crystal_size_min 0.4
_refine_diff_density_max 0.326
_refine_diff_density_min -0.657
_refine_diff_density_rms 0.114
_refine_ls_extinction_coef .
_refine_ls_extinction_method none
_refine_ls_goodness_of_fit_ref 1.083
_refine_ls_hydrogen_treatment constr
_refine_ls_matrix_type full
_refine_ls_number_parameters 272
_refine_ls_number_reflns 3605
_refine_ls_number_restraints 0
_refine_ls_restrained_S_all 1.083
_refine_ls_R_factor_all 0.0500
_refine_ls_R_factor_gt 0.0467
_refine_ls_shift/su_max 0.001
_refine_ls_shift/su_mean 0.000
_refine_ls_structure_factor_coef Fsqd
_refine_ls_weighting_details 'w=1/[\s^2^(Fo^2^)+(0.0811P)^2^+0.2019P] where P=(Fo^2^+2Fc^2^)/3'
_refine_ls_weighting_scheme calc
_refine_ls_wR_factor_gt 0.1221
_refine_ls_wR_factor_ref 0.1259
_reflns_Friedel_coverage 0.000
_reflns_Friedel_fraction_full .
_reflns_Friedel_fraction_max .
_reflns_number_gt 3264
_reflns_number_total 3605
_reflns_threshold_expression 'I > 2\s(I)'
_cod_data_source_file suppl_ncrs-2017-0156_suppl.cif
_cod_data_source_block zxg-p86-16
_cod_original_cell_volume 1013.17(10)
_cod_database_code 8106047
_shelx_space_group_comment
;
The symmetry employed for this shelxl refinement is uniquely defined
by the following loop, which should always be used as a source of
symmetry information in preference to the above space-group names.
They are only intended as comments.
;
_reflns_odcompleteness_completeness 99.92
_reflns_odcompleteness_iscentric 1
_reflns_odcompleteness_theta 66.97
_olex2_refinement_description
;
1. Fixed Uiso
 At 1.2 times of:
  All C(H) groups, All C(H,H) groups, All N(H) groups
 At 1.5 times of:
  All C(H,H,H) groups
2.a Secondary CH2 refined with riding coordinates:
 C18(H18A,H18B)
2.b Aromatic/amide H refined with riding coordinates:
 N2(H2), C3(H3), C2(H2A), C16(H16), C12(H12), C6(H6), C13(H13), C15(H15),
 C5(H5), C20(H20), C22(H22), C21(H21), C24(H24), C23(H23)
2.c Idealised Me refined as rotating group:
 C17(H17A,H17B,H17C)
;
_olex2_date_sample_data_collection 2015-11-12
_olex2_submission_special_instructions 'No special instructions were received'

loop_
_space_group_symop_operation_xyz
'x, y, z'
'-x, -y, -z'

loop_
_atom_site_label
_atom_site_type_symbol
_atom_site_fract_x
_atom_site_fract_y
_atom_site_fract_z
_atom_site_U_iso_or_equiv
_atom_site_adp_type
_atom_site_occupancy
_atom_site_site_symmetry_order
_atom_site_calc_flag
_atom_site_refinement_flags_posn
_atom_site_refinement_flags_adp
_atom_site_refinement_flags_occupancy
_atom_site_disorder_assembly
_atom_site_disorder_group
Br1 Br 0.28626(4) 0.45593(3) 1.02761(2) 0.05582(16) Uani 1 1 d . . . . .
O1 O 0.0180(3) 0.9399(2) 0.38815(17) 0.0506(5) Uani 1 1 d . . . . .
O2 O 0.2081(3) 0.4771(2) 0.30033(17) 0.0536(5) Uani 1 1 d . . . . .
O3 O 0.5223(3) -0.0465(2) 0.6896(2) 0.0614(6) Uani 1 1 d . . . . .
N1 N 0.1055(3) 0.7279(2) 0.31493(18) 0.0422(5) Uani 1 1 d . . . . .
N2 N 0.1655(3) 0.7488(2) 0.56683(18) 0.0447(5) Uani 1 1 d . . . . .
H2 H 0.1414 0.8446 0.5532 0.054 Uiso 1 1 calc R . . . .
C7 C 0.1650(3) 0.6888(3) 0.4858(2) 0.0361(5) Uani 1 1 d . . . . .
C11 C 0.3002(3) 0.3948(3) 0.5247(2) 0.0364(5) Uani 1 1 d . . . . .
C10 C 0.2177(3) 0.5479(3) 0.4630(2) 0.0367(6) Uani 1 1 d . . . . .
C3 C 0.3138(4) 0.6938(3) 0.7146(2) 0.0452(6) Uani 1 1 d . . . . .
H3 H 0.3690 0.7539 0.6727 0.054 Uiso 1 1 calc R . . . .
C8 C 0.0870(3) 0.8043(3) 0.3921(2) 0.0380(5) Uani 1 1 d . . . . .
C1 C 0.2606(3) 0.5374(3) 0.8794(2) 0.0399(6) Uani 1 1 d . . . . .
C9 C 0.1809(3) 0.5696(3) 0.3542(2) 0.0385(5) Uani 1 1 d . . . . .
C4 C 0.2013(3) 0.6720(3) 0.6721(2) 0.0375(5) Uani 1 1 d . . . . .
C2 C 0.3434(4) 0.6259(3) 0.8195(2) 0.0469(6) Uani 1 1 d . . . . .
H2A H 0.4181 0.6400 0.8489 0.056 Uiso 1 1 calc R . . . .
C16 C 0.2626(3) 0.2752(3) 0.5181(2) 0.0430(6) Uani 1 1 d . . . . .
H16 H 0.1855 0.2935 0.4749 0.052 Uiso 1 1 calc R . . . .
C12 C 0.4195(3) 0.3604(3) 0.5884(2) 0.0411(6) Uani 1 1 d . . . . .
H12 H 0.4491 0.4367 0.5932 0.049 Uiso 1 1 calc R . . . .
C19 C 0.1193(3) 0.8912(3) 0.1351(2) 0.0414(6) Uani 1 1 d . . . . .
C18 C 0.0359(4) 0.7963(3) 0.2144(2) 0.0463(6) Uani 1 1 d . . . . .
H18A H -0.0802 0.8592 0.2307 0.056 Uiso 1 1 calc R . . . .
H18B H 0.0440 0.7167 0.1810 0.056 Uiso 1 1 calc R . . . .
C6 C 0.1521(4) 0.5113(3) 0.8376(2) 0.0455(6) Uani 1 1 d . . . . .
H6 H 0.0998 0.4485 0.8790 0.055 Uiso 1 1 calc R . . . .
C13 C 0.4956(3) 0.2149(3) 0.6452(2) 0.0447(6) Uani 1 1 d . . . . .
H13 H 0.5738 0.1953 0.6880 0.054 Uiso 1 1 calc R . . . .
C14 C 0.4554(3) 0.0997(3) 0.6383(2) 0.0456(6) Uani 1 1 d . . . . .
C15 C 0.3380(4) 0.1310(3) 0.5745(3) 0.0479(6) Uani 1 1 d . . . . .
H15 H 0.3098 0.0540 0.5697 0.057 Uiso 1 1 calc R . . . .
C5 C 0.1225(3) 0.5798(3) 0.7335(2) 0.0444(6) Uani 1 1 d . . . . .
H5 H 0.0489 0.5639 0.7042 0.053 Uiso 1 1 calc R . . . .
C20 C 0.0385(4) 1.0475(3) 0.1137(2) 0.0514(7) Uani 1 1 d . . . . .
H20 H -0.0658 1.0939 0.1509 0.062 Uiso 1 1 calc R . . . .
C22 C 0.2639(4) 1.0690(4) -0.0185(3) 0.0603(8) Uani 1 1 d . . . . .
H22 H 0.3119 1.1280 -0.0706 0.072 Uiso 1 1 calc R . . . .
C21 C 0.1118(4) 1.1348(3) 0.0376(3) 0.0584(8) Uani 1 1 d . . . . .
H21 H 0.0567 1.2396 0.0245 0.070 Uiso 1 1 calc R . . . .
C24 C 0.2747(4) 0.8254(3) 0.0805(3) 0.0583(8) Uani 1 1 d . . . . .
H24 H 0.3325 0.7211 0.0954 0.070 Uiso 1 1 calc R . . . .
C23 C 0.3452(4) 0.9150(4) 0.0030(3) 0.0692(10) Uani 1 1 d . . . . .
H23 H 0.4492 0.8695 -0.0349 0.083 Uiso 1 1 calc R . . . .
C17 C 0.6671(5) -0.0933(4) 0.7358(3) 0.0702(10) Uani 1 1 d . . . . .
H17A H 0.7511 -0.0735 0.6813 0.105 Uiso 1 1 calc GR . . . .
H17B H 0.7049 -0.1998 0.7649 0.105 Uiso 1 1 calc GR . . . .
H17C H 0.6431 -0.0385 0.7925 0.105 Uiso 1 1 calc GR . . . .

loop_
_atom_site_aniso_label
_atom_site_aniso_U_11
_atom_site_aniso_U_22
_atom_site_aniso_U_33
_atom_site_aniso_U_23
_atom_site_aniso_U_13
_atom_site_aniso_U_12
Br1 0.0612(2) 0.0570(2) 0.0401(2) 0.00550(15) -0.01985(15) -0.01686(17)
O1 0.0668(13) 0.0317(10) 0.0466(12) -0.0010(8) -0.0209(9) -0.0103(9)
O2 0.0729(14) 0.0431(11) 0.0471(12) -0.0107(9) -0.0175(10) -0.0192(10)
O3 0.0699(14) 0.0351(10) 0.0705(15) 0.0125(10) -0.0268(11) -0.0171(10)
N1 0.0505(13) 0.0367(11) 0.0373(12) -0.0012(9) -0.0173(10) -0.0129(10)
N2 0.0638(15) 0.0284(10) 0.0409(12) -0.0011(9) -0.0202(11) -0.0139(10)
C7 0.0397(13) 0.0325(12) 0.0348(12) 0.0006(10) -0.0125(10) -0.0131(10)
C11 0.0361(13) 0.0313(12) 0.0375(13) -0.0021(10) -0.0078(10) -0.0106(10)
C10 0.0355(13) 0.0319(13) 0.0406(14) -0.0025(11) -0.0117(11) -0.0108(11)
C3 0.0510(16) 0.0415(14) 0.0459(15) 0.0000(11) -0.0132(12) -0.0223(12)
C8 0.0412(13) 0.0326(13) 0.0373(13) -0.0001(10) -0.0132(10) -0.0119(11)
C1 0.0411(13) 0.0376(13) 0.0342(13) -0.0027(10) -0.0125(10) -0.0079(11)
C9 0.0409(13) 0.0337(12) 0.0406(13) -0.0037(10) -0.0103(10) -0.0139(11)
C4 0.0442(13) 0.0295(12) 0.0362(13) -0.0048(10) -0.0138(10) -0.0088(10)
C2 0.0489(15) 0.0481(15) 0.0491(16) -0.0006(12) -0.0223(12) -0.0209(13)
C16 0.0417(14) 0.0396(14) 0.0481(15) -0.0048(11) -0.0128(11) -0.0151(11)
C12 0.0397(14) 0.0352(13) 0.0468(15) -0.0041(11) -0.0120(11) -0.0123(11)
C19 0.0494(15) 0.0389(13) 0.0350(13) -0.0039(10) -0.0148(11) -0.0139(12)
C18 0.0528(16) 0.0492(15) 0.0382(14) 0.0024(12) -0.0203(12) -0.0203(13)
C6 0.0482(15) 0.0436(14) 0.0451(15) -0.0021(12) -0.0068(12) -0.0220(12)
C13 0.0427(14) 0.0393(14) 0.0480(15) 0.0000(11) -0.0170(12) -0.0118(12)
C14 0.0437(15) 0.0339(13) 0.0470(15) 0.0026(11) -0.0057(11) -0.0103(11)
C15 0.0536(16) 0.0358(13) 0.0563(17) -0.0031(12) -0.0119(13) -0.0206(12)
C5 0.0476(15) 0.0475(15) 0.0450(15) -0.0074(12) -0.0156(12) -0.0212(12)
C20 0.0537(17) 0.0399(15) 0.0434(15) -0.0022(12) -0.0111(12) -0.0038(13)
C22 0.064(2) 0.0551(18) 0.061(2) 0.0016(15) -0.0100(16) -0.0289(16)
C21 0.070(2) 0.0378(15) 0.0541(18) 0.0037(13) -0.0160(15) -0.0130(14)
C24 0.0503(17) 0.0381(15) 0.077(2) -0.0089(14) -0.0087(15) -0.0098(13)
C23 0.0501(18) 0.061(2) 0.083(3) -0.0144(18) 0.0078(17) -0.0182(16)
C17 0.071(2) 0.0426(16) 0.078(2) 0.0122(16) -0.0309(19) -0.0090(16)

loop_
_atom_type_symbol
_atom_type_description
_atom_type_scat_dispersion_real
_atom_type_scat_dispersion_imag
_atom_type_scat_source
C C 0.0181 0.0091 'International Tables Vol C Tables 4.2.6.8 and 6.1.1.4'
H H 0.0000 0.0000 'International Tables Vol C Tables 4.2.6.8 and 6.1.1.4'
Br Br -0.6763 1.2805 'International Tables Vol C Tables 4.2.6.8 and 6.1.1.4'
N N 0.0311 0.0180 'International Tables Vol C Tables 4.2.6.8 and 6.1.1.4'
O O 0.0492 0.0322 'International Tables Vol C Tables 4.2.6.8 and 6.1.1.4'

loop_
_geom_angle_atom_site_label_1
_geom_angle_atom_site_label_2
_geom_angle_atom_site_label_3
_geom_angle
_geom_angle_site_symmetry_1
_geom_angle_site_symmetry_3
C14 O3 C17 118.2(2) . .
C8 N1 C9 109.4(2) . .
C8 N1 C18 124.7(2) . .
C9 N1 C18 125.2(2) . .
C7 N2 H2 116.4 . .
C7 N2 C4 127.2(2) . .
C4 N2 H2 116.4 . .
N2 C7 C10 137.4(2) . .
N2 C7 C8 114.1(2) . .
C10 C7 C8 108.5(2) . .
C16 C11 C10 120.0(2) . .
C12 C11 C10 123.0(2) . .
C12 C11 C16 117.0(2) . .
C7 C10 C11 132.2(2) . .
C7 C10 C9 106.6(2) . .
C9 C10 C11 121.1(2) . .
C4 C3 H3 120.1 . .
C2 C3 H3 120.1 . .
C2 C3 C4 119.8(3) . .
O1 C8 N1 126.8(2) . .
O1 C8 C7 126.0(2) . .
N1 C8 C7 107.2(2) . .
C2 C1 Br1 119.5(2) . .
C2 C1 C6 122.1(2) . .
C6 C1 Br1 118.3(2) . .
O2 C9 N1 121.9(2) . .
O2 C9 C10 129.9(2) . .
N1 C9 C10 108.2(2) . .
C3 C4 N2 119.1(2) . .
C5 C4 N2 120.8(2) . .
C5 C4 C3 120.0(2) . .
C3 C2 H2A 120.6 . .
C1 C2 C3 118.9(2) . .
C1 C2 H2A 120.6 . .
C11 C16 H16 119.4 . .
C15 C16 C11 121.2(3) . .
C15 C16 H16 119.4 . .
C11 C12 H12 119.2 . .
C13 C12 C11 121.6(2) . .
C13 C12 H12 119.2 . .
C20 C19 C18 120.3(3) . .
C24 C19 C18 121.1(3) . .
C24 C19 C20 118.6(3) . .
N1 C18 C19 113.6(2) . .
N1 C18 H18A 108.8 . .
N1 C18 H18B 108.8 . .
C19 C18 H18A 108.8 . .
C19 C18 H18B 108.8 . .
H18A C18 H18B 107.7 . .
C1 C6 H6 120.6 . .
C5 C6 C1 118.7(2) . .
C5 C6 H6 120.6 . .
C12 C13 H13 119.9 . .
C14 C13 C12 120.2(3) . .
C14 C13 H13 119.9 . .
O3 C14 C13 125.2(3) . .
O3 C14 C15 115.7(3) . .
C13 C14 C15 119.1(2) . .
C16 C15 C14 120.7(2) . .
C16 C15 H15 119.6 . .
C14 C15 H15 119.6 . .
C4 C5 H5 119.8 . .
C6 C5 C4 120.4(2) . .
C6 C5 H5 119.8 . .
C19 C20 H20 119.7 . .
C21 C20 C19 120.5(3) . .
C21 C20 H20 119.7 . .
C21 C22 H22 120.4 . .
C21 C22 C23 119.1(3) . .
C23 C22 H22 120.4 . .
C20 C21 H21 119.6 . .
C22 C21 C20 120.7(3) . .
C22 C21 H21 119.6 . .
C19 C24 H24 120.0 . .
C19 C24 C23 120.0(3) . .
C23 C24 H24 120.0 . .
C22 C23 C24 121.0(3) . .
C22 C23 H23 119.5 . .
C24 C23 H23 119.5 . .
O3 C17 H17A 109.5 . .
O3 C17 H17B 109.5 . .
O3 C17 H17C 109.5 . .
H17A C17 H17B 109.5 . .
H17A C17 H17C 109.5 . .
H17B C17 H17C 109.5 . .

loop_
_geom_bond_atom_site_label_1
_geom_bond_atom_site_label_2
_geom_bond_distance
_geom_bond_site_symmetry_2
Br1 C1 1.908(3) .
O1 C8 1.212(3) .
O2 C9 1.210(3) .
O3 C14 1.360(3) .
O3 C17 1.418(4) .
N1 C8 1.351(3) .
N1 C9 1.423(3) .
N1 C18 1.457(3) .
N2 H2 0.8600 .
N2 C7 1.343(3) .
N2 C4 1.416(3) .
C7 C10 1.364(3) .
C7 C8 1.509(3) .
C11 C10 1.477(3) .
C11 C16 1.404(4) .
C11 C12 1.394(4) .
C10 C9 1.469(3) .
C3 H3 0.9300 .
C3 C4 1.389(4) .
C3 C2 1.384(4) .
C1 C2 1.372(4) .
C1 C6 1.376(4) .
C4 C5 1.379(4) .
C2 H2A 0.9300 .
C16 H16 0.9300 .
C16 C15 1.379(4) .
C12 H12 0.9300 .
C12 C13 1.392(4) .
C19 C18 1.504(4) .
C19 C20 1.386(4) .
C19 C24 1.375(4) .
C18 H18A 0.9700 .
C18 H18B 0.9700 .
C6 H6 0.9300 .
C6 C5 1.376(4) .
C13 H13 0.9300 .
C13 C14 1.378(4) .
C14 C15 1.386(4) .
C15 H15 0.9300 .
C5 H5 0.9300 .
C20 H20 0.9300 .
C20 C21 1.382(4) .
C22 H22 0.9300 .
C22 C21 1.362(5) .
C22 C23 1.368(5) .
C21 H21 0.9300 .
C24 H24 0.9300 .
C24 C23 1.390(5) .
C23 H23 0.9300 .
C17 H17A 0.9600 .
C17 H17B 0.9600 .
C17 H17C 0.9600 .

loop_
_geom_torsion_atom_site_label_1
_geom_torsion_atom_site_label_2
_geom_torsion_atom_site_label_3
_geom_torsion_atom_site_label_4
_geom_torsion
_geom_torsion_site_symmetry_1
_geom_torsion_site_symmetry_2
_geom_torsion_site_symmetry_3
_geom_torsion_site_symmetry_4
Br1 C1 C2 C3 -175.0(2) . . . .
Br1 C1 C6 C5 174.7(2) . . . .
O3 C14 C15 C16 -179.6(3) . . . .
N2 C7 C10 C11 1.2(5) . . . .
N2 C7 C10 C9 -177.5(3) . . . .
N2 C7 C8 O1 -5.3(4) . . . .
N2 C7 C8 N1 176.0(2) . . . .
N2 C4 C5 C6 -176.9(3) . . . .
C7 N2 C4 C3 130.4(3) . . . .
C7 N2 C4 C5 -51.4(4) . . . .
C7 C10 C9 O2 178.7(3) . . . .
C7 C10 C9 N1 0.2(3) . . . .
C11 C10 C9 O2 -0.2(4) . . . .
C11 C10 C9 N1 -178.7(2) . . . .
C11 C16 C15 C14 -1.0(5) . . . .
C11 C12 C13 C14 0.9(4) . . . .
C10 C7 C8 O1 175.1(3) . . . .
C10 C7 C8 N1 -3.6(3) . . . .
C10 C11 C16 C15 179.8(3) . . . .
C10 C11 C12 C13 -179.7(3) . . . .
C3 C4 C5 C6 1.3(4) . . . .
C8 N1 C9 O2 178.8(3) . . . .
C8 N1 C9 C10 -2.5(3) . . . .
C8 N1 C18 C19 71.8(4) . . . .
C8 C7 C10 C11 -179.3(2) . . . .
C8 C7 C10 C9 2.0(3) . . . .
C1 C6 C5 C4 0.5(4) . . . .
C9 N1 C8 O1 -175.0(3) . . . .
C9 N1 C8 C7 3.7(3) . . . .
C9 N1 C18 C19 -118.3(3) . . . .
C4 N2 C7 C10 -13.0(5) . . . .
C4 N2 C7 C8 167.5(2) . . . .
C4 C3 C2 C1 0.2(4) . . . .
C2 C3 C4 N2 176.6(2) . . . .
C2 C3 C4 C5 -1.6(4) . . . .
C2 C1 C6 C5 -1.9(4) . . . .
C16 C11 C10 C7 144.2(3) . . . .
C16 C11 C10 C9 -37.3(4) . . . .
C16 C11 C12 C13 -1.5(4) . . . .
C12 C11 C10 C7 -37.7(4) . . . .
C12 C11 C10 C9 140.9(3) . . . .
C12 C11 C16 C15 1.5(4) . . . .
C12 C13 C14 O3 179.7(3) . . . .
C12 C13 C14 C15 -0.3(4) . . . .
C19 C20 C21 C22 0.6(5) . . . .
C19 C24 C23 C22 1.6(6) . . . .
C18 N1 C8 O1 -3.8(5) . . . .
C18 N1 C8 C7 174.9(2) . . . .
C18 N1 C9 O2 7.6(4) . . . .
C18 N1 C9 C10 -173.7(2) . . . .
C18 C19 C20 C21 -177.2(3) . . . .
C18 C19 C24 C23 176.2(3) . . . .
C6 C1 C2 C3 1.6(4) . . . .
C13 C14 C15 C16 0.4(5) . . . .
C20 C19 C18 N1 -109.1(3) . . . .
C20 C19 C24 C23 -2.2(5) . . . .
C21 C22 C23 C24 0.2(6) . . . .
C24 C19 C18 N1 72.6(4) . . . .
C24 C19 C20 C21 1.1(4) . . . .
C23 C22 C21 C20 -1.3(6) . . . .
C17 O3 C14 C13 -13.8(5) . . . .
C17 O3 C14 C15 166.1(3) . . . .
